data_4313815
loop_
_publ_author_name
'Ashrafomolouk Asadi'
'Colin Eaborn'
'Peter B. Hitchcock'
'Margaret M. Meehan'
'J. David Smith'

_publ_section_title
;
 The Structure of Tri(cyclohexyl)tin Chloride between 108 and 298 K: A
 Compound in Which Molecular Dimensions Vary with Temperature
;
_journal_name_full 'Inorganic Chemistry'
_journal_page_first 4141
_journal_page_last 4146
_journal_paper_doi 10.1021/ic026272f
_journal_volume 42
_journal_year 2003
_chemical_compound_source 'synthesis as described'
_chemical_formula_moiety 'C18 H33 Cl1 Sn1'
_chemical_formula_sum 'C18 H33 Cl Sn'
_chemical_formula_weight 403.58
_chemical_name_common '[cy3SnCl] at 248K'
_space_group_IT_number 11
_symmetry_cell_setting monoclinic
_symmetry_Int_Tables_number 11
_symmetry_space_group_name_Hall '-P 2yb'
_symmetry_space_group_name_H-M 'P 1 21/m 1'
_atom_sites_solution_hydrogens geom
_atom_sites_solution_primary direct
_atom_sites_solution_secondary difmap
_audit_conform_dict_location ftp://ftp.iucr.org/pub/cif_core.dic
_audit_conform_dict_name cif_core.dic
_audit_conform_dict_version 2.2
_audit_creation_date 2002-09-09T16:46:55-00:00
_audit_creation_method 'WinGX routine CIF_UPDATE'
_cell_angle_alpha 90
_cell_angle_beta 108.487(2)
_cell_angle_gamma 90
_cell_formula_units_Z 2
_cell_length_a 10.6230(4)
_cell_length_b 17.0754(6)
_cell_length_c 5.6281(2)
_cell_measurement_reflns_used 15154
_cell_measurement_temperature 248(2)
_cell_measurement_theta_max 28
_cell_measurement_theta_min 4
_cell_measurement_wavelength 0.71073
_cell_volume 968.21(6)
_computing_molecular_graphics 'Ortep-3 for Windows (Farrugia, 1997)'
_computing_publication_material 'WinGX publication routines (Farrugia, 1999)'
_computing_structure_refinement 'SHELXL-97 (Sheldrick, 1997)'
_computing_structure_solution 'SHELXS-97 (Sheldrick, 1997)'
_diffrn_ambient_temperature 248(2)
_diffrn_measured_fraction_theta_full 0.993
_diffrn_measured_fraction_theta_max 0.993
_diffrn_radiation_monochromator graphite
_diffrn_radiation_probe x-ray
_diffrn_radiation_type MoK\a
_diffrn_radiation_wavelength 0.71073
_diffrn_reflns_av_R_equivalents 0.0504
_diffrn_reflns_av_unetI/netI 0.0483
_diffrn_reflns_limit_h_max 13
_diffrn_reflns_limit_h_min -12
_diffrn_reflns_limit_k_max 22
_diffrn_reflns_limit_k_min -21
_diffrn_reflns_limit_l_max 5
_diffrn_reflns_limit_l_min -7
_diffrn_reflns_number 8913
_diffrn_reflns_theta_full 27.89
_diffrn_reflns_theta_max 27.89
_diffrn_reflns_theta_min 3.71
_exptl_absorpt_coefficient_mu 1.449
_exptl_absorpt_correction_T_max 0.8937
_exptl_absorpt_correction_T_min 0.8205
_exptl_absorpt_correction_type multi-scan
_exptl_absorpt_process_details
;
        [c.f. r.h. blessing, acta cryst. (1995), a51, 33-38]
;
_exptl_crystal_colour colourless
_exptl_crystal_density_diffrn 1.384
_exptl_crystal_density_method 'not measured'
_exptl_crystal_description needle
_exptl_crystal_F_000 416
_exptl_crystal_size_max 0.1
_exptl_crystal_size_mid 0.1
_exptl_crystal_size_min 0.1
_refine_diff_density_max 0.686
_refine_diff_density_min -0.716
_refine_diff_density_rms 0.108
_refine_ls_extinction_method none
_refine_ls_goodness_of_fit_ref 1.058
_refine_ls_hydrogen_treatment riding
_refine_ls_matrix_type full
_refine_ls_number_parameters 97
_refine_ls_number_reflns 2382
_refine_ls_number_restraints 0
_refine_ls_restrained_S_all 1.058
_refine_ls_R_factor_all 0.0772
_refine_ls_R_factor_gt 0.0513
_refine_ls_shift/su_max 0
_refine_ls_shift/su_mean 0
_refine_ls_structure_factor_coef Fsqd
_refine_ls_weighting_details 'calc w=1/[\s^2^(Fo^2^)+(0.0659P)^2^+1.5049P] where P=(Fo^2^+2Fc^2^)/3'
_refine_ls_weighting_scheme calc
_refine_ls_wR_factor_gt 0.1232
_refine_ls_wR_factor_ref 0.1367
_reflns_number_gt 1788
_reflns_number_total 2382
_reflns_threshold_expression >2sigma(I)
_cod_data_source_file ic026272fsi20021216_045625_6.cif
_cod_data_source_block cy3sncl248
_cod_database_code 4313815

loop_
_symmetry_equiv_pos_as_xyz
'x, y, z'
'-x, y+1/2, -z'
'-x, -y, -z'
'x, -y-1/2, z'

loop_
_atom_site_label
_atom_site_type_symbol
_atom_site_fract_x
_atom_site_fract_y
_atom_site_fract_z
_atom_site_U_iso_or_equiv
_atom_site_adp_type
_atom_site_occupancy
_atom_site_symmetry_multiplicity
_atom_site_calc_flag
_atom_site_refinement_flags
_atom_site_disorder_assembly
_atom_site_disorder_group
Sn Sn 0.03152(4) 0.25 0.25440(8) 0.0484(2) Uani 1 2 d S . .
Cl Cl 0.0304(3) 0.25 0.6847(5) 0.1143(12) Uani 1 2 d S . .
C1 C 0.1335(6) 0.3587(4) 0.2502(12) 0.0679(15) Uani 1 1 d . . .
H1 H 0.0978 0.3783 0.0762 0.082 Uiso 1 1 calc R . .
C2 C 0.2700(9) 0.3548(6) 0.301(3) 0.180(7) Uani 1 1 d . . .
H2A H 0.2896 0.3185 0.182 0.216 Uiso 1 1 calc R . .
H2B H 0.3105 0.3336 0.4696 0.216 Uiso 1 1 calc R . .
C3 C 0.3333(11) 0.4354(6) 0.283(4) 0.195(7) Uani 1 1 d . . .
H3A H 0.4299 0.4295 0.333 0.234 Uiso 1 1 calc R . .
H3B H 0.3027 0.453 0.1077 0.234 Uiso 1 1 calc R . .
C4 C 0.3007(12) 0.4949(7) 0.4380(19) 0.135(4) Uani 1 1 d . . .
H4A H 0.337 0.4806 0.6154 0.163 Uiso 1 1 calc R . .
H4B H 0.3381 0.5456 0.4133 0.163 Uiso 1 1 calc R . .
C5 C 0.1660(15) 0.4993(7) 0.368(4) 0.277(13) Uani 1 1 d . . .
H5A H 0.1313 0.515 0.1918 0.332 Uiso 1 1 calc R . .
H5B H 0.1402 0.5393 0.4687 0.332 Uiso 1 1 calc R . .
C6 C 0.1031(17) 0.4182(8) 0.404(5) 0.283(13) Uani 1 1 d . . .
H6A H 0.1374 0.4025 0.5799 0.339 Uiso 1 1 calc R . .
H6B H 0.0066 0.4239 0.359 0.339 Uiso 1 1 calc R . .
C7 C -0.1813(8) 0.25 0.0678(17) 0.073(2) Uani 1 2 d S . .
H7 H -0.192 0.25 -0.1135 0.087 Uiso 1 2 calc SR . .
C8 C -0.2467(9) 0.3186(6) 0.107(3) 0.206(9) Uani 1 1 d . . .
H8A H -0.2072 0.364 0.0515 0.248 Uiso 1 1 calc R . .
H8B H -0.2319 0.3246 0.2874 0.248 Uiso 1 1 calc R . .
C9 C -0.3976(9) 0.3180(7) -0.031(4) 0.219(9) Uani 1 1 d . . .
H9A H -0.4379 0.3641 0.0188 0.262 Uiso 1 1 calc R . .
H9B H -0.4127 0.3216 -0.2122 0.262 Uiso 1 1 calc R . .
C10 C -0.4604(10) 0.25 0.019(3) 0.119(5) Uani 1 2 d S . .
H10A H -0.457 0.25 0.1946 0.143 Uiso 1 2 calc SR . .
H10B H -0.5538 0.25 -0.0856 0.143 Uiso 1 2 calc SR . .

loop_
_atom_site_aniso_label
_atom_site_aniso_U_11
_atom_site_aniso_U_22
_atom_site_aniso_U_33
_atom_site_aniso_U_23
_atom_site_aniso_U_13
_atom_site_aniso_U_12
Sn 0.0400(3) 0.0649(4) 0.0418(3) 0 0.0151(2) 0
Cl 0.104(2) 0.202(4) 0.0438(11) 0 0.0345(13) 0
C1 0.062(4) 0.070(4) 0.071(4) -0.011(3) 0.020(3) -0.010(3)
C2 0.071(6) 0.080(6) 0.38(2) 0.018(9) 0.066(9) -0.011(5)
C3 0.105(8) 0.096(7) 0.41(2) -0.034(11) 0.126(11) -0.038(6)
C4 0.136(9) 0.144(9) 0.126(8) -0.057(7) 0.042(7) -0.085(8)
C5 0.170(14) 0.111(9) 0.61(4) -0.147(17) 0.205(19) -0.060(9)
C6 0.230(15) 0.142(10) 0.60(3) -0.202(16) 0.31(2) -0.125(11)
C7 0.038(4) 0.118(8) 0.065(5) 0 0.020(4) 0
C8 0.048(4) 0.095(7) 0.43(3) 0.002(10) 0.006(8) 0.005(5)
C9 0.046(5) 0.134(9) 0.43(3) 0.058(12) 0.016(9) 0.013(6)
C10 0.043(5) 0.178(13) 0.141(11) 0 0.034(6) 0

loop_
_atom_type_symbol
_atom_type_description
_atom_type_scat_dispersion_real
_atom_type_scat_dispersion_imag
_atom_type_scat_source
C C 0.0033 0.0016 'International Tables Vol C Tables 4.2.6.8 and 6.1.1.4'
H H 0 0 'International Tables Vol C Tables 4.2.6.8 and 6.1.1.4'
Cl Cl 0.1484 0.1585 'International Tables Vol C Tables 4.2.6.8 and 6.1.1.4'
Sn Sn -0.6537 1.4246 'International Tables Vol C Tables 4.2.6.8 and 6.1.1.4'

loop_
_geom_angle_atom_site_label_1
_geom_angle_atom_site_label_2
_geom_angle_atom_site_label_3
_geom_angle
_geom_angle_site_symmetry_1
_geom_angle_site_symmetry_3
_geom_angle_publ_flag
C1 Sn C1 119.1(3) . 4_565 ?
C1 Sn C7 116.45(18) . . ?
C1 Sn C7 116.45(18) 4_565 . ?
C1 Sn Cl 99.95(17) . . ?
C1 Sn Cl 99.95(17) 4_565 . ?
C7 Sn Cl 98.6(2) . . ?
C1 Sn Cl 80.28(17) . 1_554 ?
C1 Sn Cl 80.28(17) 4_565 1_554 ?
C7 Sn Cl 81.0(2) . 1_554 ?
Cl Sn Cl 179.52(13) . 1_554 ?
Sn Cl Sn 179.52(13) . 1_556 ?
C2 C1 C6 109.3(10) . . ?
C2 C1 Sn 116.9(5) . . ?
C6 C1 Sn 113.2(6) . . ?
C1 C2 C3 113.0(8) . . ?
C4 C3 C2 113.0(11) . . ?
C5 C4 C3 107.1(9) . . ?
C4 C5 C6 111.4(14) . . ?
C1 C6 C5 111.1(10) . . ?
C8 C7 C8 111.8(11) 4_565 . ?
C8 C7 Sn 114.3(5) 4_565 . ?
C8 C7 Sn 114.3(5) . . ?
C7 C8 C9 113.4(10) . . ?
C10 C9 C8 112.6(10) . . ?
C9 C10 C9 110.8(14) 4_565 . ?

loop_
_geom_bond_atom_site_label_1
_geom_bond_atom_site_label_2
_geom_bond_distance
_geom_bond_site_symmetry_2
_geom_bond_publ_flag
Sn C1 2.153(6) . ?
Sn C1 2.153(6) 4_565 ?
Sn C7 2.170(8) . ?
Sn Cl 2.426(2) . ?
Sn Cl 3.202(2) 1_554 ?
Cl Sn 3.202(2) 1_556 ?
C1 C2 1.388(11) . ?
C1 C6 1.435(12) . ?
C2 C3 1.550(12) . ?
C3 C4 1.452(14) . ?
C4 C5 1.360(17) . ?
C5 C6 1.577(16) . ?
C7 C8 1.415(11) 4_565 ?
C7 C8 1.415(11) . ?
C8 C9 1.545(13) . ?
C9 C10 1.411(13) . ?
C10 C9 1.411(13) 4_565 ?
